data_4030337
loop_
_publ_author_name
'Cotton, F. A.'
'Mandal, S. K.'

_publ_section_title
;
 Oxohalo complexes of W (V) and W (IV). The synthesis od crystal
 structures of [WOCl (dppe)2][BPh4], [PHMe2Ph][WOBr4(OPMe2Ph)] and
 [Li(OPMe2Ph)(THF)]2[WOBr4(OPMe2Ph)]2
;
_journal_name_full 'European Journal of Solid State and Inorganic Chemistry'
_journal_page_first 775
_journal_page_last 797
_journal_volume 28
_journal_year 1991
_chemical_formula_sum 'C76 H68 B Cl O P4 W'
_chemical_formula_weight 1351.4
_space_group_IT_number 14
_symmetry_cell_setting monoclinic
_symmetry_Int_Tables_number 14
_symmetry_space_group_name_Hall '-P 2ybc'
_symmetry_space_group_name_H-M 'P 1 21/c 1'
_cell_angle_alpha 90
_cell_angle_beta 96.09(3)
_cell_angle_gamma 90.
_cell_formula_units_Z 4
_cell_length_a 10.291(3)
_cell_length_b 24.274(9)
_cell_length_c 26.070(10)
_cell_volume 6476(4)
_diffrn_ambient_temperature 294
_diffrn_radiation_probe x-ray
_diffrn_radiation_type MoK\a
_diffrn_radiation_wavelength 0.71069
_exptl_absorpt_coefficient_mu 2.0034
_exptl_crystal_density_diffrn 1.386
_refine_ls_number_parameters 756
_refine_ls_number_reflns 4852
_refine_ls_R_factor_gt 0.074
_refine_ls_wR_factor_gt 0.092
_cod_data_source_file EJSSIC-1991-28-775-797-1.cif
_cod_data_source_block oxohalo-complex-1
_cod_original_sg_symbol_H-M 'P 21/c'
_cod_database_code 4030337

loop_
_symmetry_equiv_pos_site_id
_symmetry_equiv_pos_as_xyz
1 x,y,z
2 -x,1/2+y,1/2-z
3 -x,-y,-z
4 x,1/2-y,1/2+z

loop_
_atom_site_label
_atom_site_type_symbol
_atom_site_thermal_displace_type
_atom_site_fract_x
_atom_site_fract_y
_atom_site_fract_z
_atom_site_occupancy
_atom_site_U_iso_or_equiv
W W Uiso 0.10666(7) 0.02951(3) 0.24559(3) 1.000 0.0529(3)
Cl1 Cl Uiso 0.3268(4) 0.0746(3) 0.2662(3) 0.620 0.061(3)
P1 P Uiso -0.0008(4) 0.1233(2) 0.2413(2) 1.000 0.0532(13)
P2 P Uiso 0.1152(5) 0.0534(2) 0.1515(2) 1.000 0.0659(13)
P3 P Uiso 0.2146(4) -0.0648(2) 0.2498(2) 1.000 0.0557(13)
P4 P Uiso 0.1145(5) 0.0106(2) 0.3418(2) 1.000 0.0557(13)
O1 O Uiso -0.0419(6) 0.0004(5) 0.2322(5) 0.620 0.023(4)
C1 C Uiso -0.147(2) 0.1334(7) 0.2741(8) 1.000 0.065(6)
C2 C Uiso -0.260(2) 0.1050(10) 0.2530(10) 1.000 0.122(11)
C3 C Uiso -0.376(2) 0.1110(10) 0.2800(10) 1.000 0.152(13)
C4 C Uiso -0.376(3) 0.1410(10) 0.3210(10) 1.000 0.139(13)
C5 C Uiso -0.265(3) 0.1720(10) 0.3430(10) 1.000 0.112(10)
C6 C Uiso -0.146(2) 0.1693(8) 0.3160(8) 1.000 0.077(8)
C7 C Uiso 0.109(2) 0.1819(7) 0.2591(7) 1.000 0.062(6)
C8 C Uiso 0.105(2) 0.2292(8) 0.2269(7) 1.000 0.077(8)
C9 C Uiso 0.195(2) 0.2695(8) 0.2397(9) 1.000 0.089(9)
C10 C Uiso 0.285(2) 0.2667(9) 0.2820(10) 1.000 0.094(9)
C11 C Uiso 0.282(2) 0.2210(8) 0.3160(9) 1.000 0.085(8)
C12 C Uiso 0.197(2) 0.1782(7) 0.3037(7) 1.000 0.074(6)
C13 C Uiso -0.060(2) 0.1352(8) 0.1726(7) 1.000 0.079(6)
C14 C Uiso 0.061(2) 0.1248(7) 0.1421(7) 1.000 0.080(8)
C15 C Uiso 0.003(2) 0.0175(9) 0.1053(7) 1.000 0.084(8)
C16 C Uiso -0.062(2) 0.0460(10) 0.0626(7) 1.000 0.096(9)
C17 C Uiso -0.151(3) 0.0160(10) 0.0290(10) 1.000 0.120(11)
C18 C Uiso -0.183(3) -0.0390(10) 0.0350(10) 1.000 0.118(11)
C19 C Uiso -0.122(3) -0.0640(10) 0.0760(10) 1.000 0.177(13)
C20 C Uiso -0.033(4) -0.0350(10) 0.1130(10) 1.000 0.190(13)
C21 C Uiso 0.275(2) 0.0510(8) 0.1260(7) 1.000 0.084(8)
C22 C Uiso 0.309(3) 0.0040(10) 0.0989(8) 1.000 0.123(11)
C23 C Uiso 0.441(3) 0.004(2) 0.0830(10) 1.000 0.127(13)
C24 C Uiso 0.527(4) 0.047(2) 0.0950(10) 1.000 0.152(13)
C25 C Uiso 0.489(3) 0.0930(10) 0.1250(10) 1.000 0.152(13)
C26 C Uiso 0.362(2) 0.0940(10) 0.1407(9) 1.000 0.100(9)
C27 C Uiso 0.3950(10) -0.0675(8) 0.2533(7) 1.000 0.062(5)
C28 C Uiso 0.457(2) -0.1112(8) 0.2840(9) 1.000 0.086(8)
C29 C Uiso 0.593(3) -0.1130(10) 0.2830(10) 1.000 0.118(11)
C30 C Uiso 0.663(2) -0.0820(10) 0.2500(10) 1.000 0.089(9)
C31 C Uiso 0.598(2) -0.0428(9) 0.2170(10) 1.000 0.095(9)
C32 C Uiso 0.460(2) -0.0357(7) 0.2218(7) 1.000 0.068(6)
C33 C Uiso 0.160(2) -0.1185(7) 0.2032(7) 1.000 0.066(6)
C34 C Uiso 0.037(2) -0.1412(8) 0.2041(9) 1.000 0.090(8)
C35 C Uiso -0.005(3) -0.1797(9) 0.1640(10) 1.000 0.104(10)
C36 C Uiso 0.074(3) -0.1930(10) 0.1260(10) 1.000 0.112(10)
C37 C Uiso 0.195(2) -0.1680(10) 0.1276(9) 1.000 0.101(9)
C38 C Uiso 0.242(2) -0.1315(9) 0.1656(8) 1.000 0.090(8)
C39 C Uiso 0.177(2) -0.0933(8) 0.3134(7) 1.000 0.079(8)
C40 C Uiso 0.222(2) -0.0492(8) 0.3539(7) 1.000 0.079(8)
C41 C Uiso 0.179(2) 0.0634(7) 0.3873(6) 1.000 0.065(6)
C42 C Uiso 0.317(2) 0.0715(8) 0.3955(8) 1.000 0.085(8)
C43 C Uiso 0.362(2) 0.1160(10) 0.4298(8) 1.000 0.089(9)
C44 C Uiso 0.275(3) 0.1510(10) 0.4522(8) 1.000 0.101(10)
C45 C Uiso 0.139(3) 0.1410(10) 0.4417(9) 1.000 0.105(10)
C46 C Uiso 0.092(2) 0.0977(9) 0.4091(7) 1.000 0.077(8)
C47 C Uiso -0.039(2) -0.0113(8) 0.3692(8) 1.000 0.077(8)
C48 C Uiso -0.019(3) -0.0420(10) 0.4140(10) 1.000 0.139(13)
C49 C Uiso -0.131(6) -0.059(2) 0.435(2) 1.000 0.22(3)
C50 C Uiso -0.247(5) -0.053(2) 0.413(3) 1.000 0.23(3)
C51 C Uiso -0.269(3) -0.017(2) 0.365(2) 1.000 0.22(3)
C52 C Uiso -0.154(2) 0.0020(10) 0.3430(10) 1.000 0.128(11)
Cl2 Cl Uiso -0.1111(8) -0.0155(6) 0.2169(6) 0.380 0.104(6)
O2 O Uiso 0.2556(9) 0.0586(8) 0.2565(8) 0.380 0.029(6)
C53 C Uiso 0.334(2) 0.7596(6) 0.3949(7) 1.000 0.065(6)
C54 C Uiso 0.247(2) 0.7626(7) 0.3492(7) 1.000 0.079(8)
C55 C Uiso 0.290(3) 0.7534(9) 0.2970(10) 1.000 0.108(10)
C56 C Uiso 0.426(4) 0.7445(9) 0.2960(10) 1.000 0.112(11)
C57 C Uiso 0.505(3) 0.7439(8) 0.3390(10) 1.000 0.112(11)
C58 C Uiso 0.469(2) 0.7520(9) 0.3920(10) 1.000 0.105(10)
C59 C Uiso 0.306(2) 0.8354(6) 0.4699(7) 1.000 0.062(6)
C60 C Uiso 0.233(2) 0.8591(8) 0.5058(9) 1.000 0.090(8)
C61 C Uiso 0.249(2) 0.9139(9) 0.5218(9) 1.000 0.100(9)
C62 C Uiso 0.342(2) 0.9472(9) 0.5020(10) 1.000 0.091(9)
C63 C Uiso 0.411(2) 0.9230(8) 0.4641(8) 1.000 0.077(8)
C64 C Uiso 0.396(2) 0.8682(8) 0.4496(7) 1.000 0.067(6)
C65 C Uiso 0.121(2) 0.7555(8) 0.4526(7) 1.000 0.075(8)
C66 C Uiso 0.075(2) 0.7101(8) 0.4797(8) 1.000 0.089(8)
C67 C Uiso -0.062(3) 0.7020(10) 0.4773(9) 1.000 0.114(11)
C68 C Uiso -0.151(3) 0.736(2) 0.4520(10) 1.000 0.127(13)
C69 C Uiso -0.106(3) 0.7820(10) 0.4240(10) 1.000 0.119(11)
C70 C Uiso 0.033(3) 0.7910(10) 0.4244(9) 1.000 0.101(9)
C71 C Uiso 0.366(2) 0.7300(8) 0.4942(7) 1.000 0.072(6)
C72 C Uiso 0.383(3) 0.6750(10) 0.4826(9) 1.000 0.115(10)
C73 C Uiso 0.457(4) 0.6390(10) 0.5170(10) 1.000 0.152(13)
C74 C Uiso 0.520(3) 0.657(2) 0.5630(10) 1.000 0.152(13)
C75 C Uiso 0.494(3) 0.7110(10) 0.5770(10) 1.000 0.134(11)
C76 C Uiso 0.426(2) 0.7490(10) 0.5426(9) 1.000 0.110(10)
B B Uiso 0.278(2) 0.7696(9) 0.4529(9) 1.000 0.072(8)

loop_
_atom_type_symbol
_atom_type_description
_atom_type_scat_dispersion_real
_atom_type_scat_dispersion_imag
_atom_type_scat_source
C C 0.0033 0.0016 ' International Tables Vol C Tables 4.2.6.8 and 6.1.1.4'
B B 0.0013 0.0007 ' International Tables Vol C Tables 4.2.6.8 and 6.1.1.4'
Cl Cl 0.1484 0.1585 ' International Tables Vol C Tables 4.2.6.8 and 6.1.1.4'
O O 0.0106 0.0060 ' International Tables Vol C Tables 4.2.6.8 and 6.1.1.4'
P P 0.1023 0.0942 ' International Tables Vol C Tables 4.2.6.8 and 6.1.1.4'
W W -0.8490 6.8722 ' International Tables Vol C Tables 4.2.6.8 and 6.1.1.4'

loop_
_geom_angle_atom_site_label_1
_geom_angle_atom_site_label_2
_geom_angle_atom_site_label_3
_geom_angle
_geom_angle_publ_flag
Cl1 W P1 89.85(19) yes
Cl1 W P2 89.1(2) yes
Cl1 W P3 90.18(19) yes
Cl1 W P4 86.2(2) yes
Cl1 W O1 178.9(5) yes
P1 W P2 79.10(17) yes
P1 W P3 179.94(19) yes
P1 W P4 100.03(17) yes
P1 W O1 89.2(4) yes
Cl2 W P1 90.4(3) yes
P1 W O2 90.9(6) yes
P2 W P3 100.85(17) yes
P2 W P4 175.26(17) yes
P2 W O1 91.1(5) yes
Cl2 W P2 86.2(4) yes
P2 W O2 86.7(7) yes
P3 W P4 80.03(17) yes
P3 W O1 90.8(4) yes
Cl2 W P3 89.6(3) yes
P3 W O2 89.1(6) yes
P4 W O1 93.5(5) yes
Cl2 W P4 98.5(4) yes
P4 W O2 88.6(7) yes
Cl2 W O2 172.4(8) yes
W P1 C1 118.6(6) yes
W P1 C7 115.5(6) yes
W P1 C13 106.3(6) yes
C1 P1 C7 107.0(9) yes
C1 P1 C13 103.3(9) yes
C7 P1 C13 104.6(9) yes
W P2 C14 107.8(6) yes
W P2 C15 116.8(7) yes
W P2 C21 117.9(6) yes
C14 P2 C15 101.8(9) yes
C14 P2 C21 104.7(9) yes
C15 P2 C21 106.1(9) yes
W P3 C27 117.8(6) yes
W P3 C33 120.7(6) yes
W P3 C39 103.9(6) yes
C27 P3 C33 104.1(9) yes
C27 P3 C39 104.1(9) yes
C33 P3 C39 104.3(9) yes
W P4 C40 105.6(6) yes
W P4 C41 119.1(6) yes
W P4 C47 119.1(7) yes
C40 P4 C41 105.9(9) yes
C40 P4 C47 103.1(9) yes
C41 P4 C47 102.4(9) yes
P1 C1 C2 116.0(16) yes
P1 C1 C6 120.8(15) yes
C2 C1 C6 123(2) no
C1 C2 C3 117(2) no
C2 C3 C4 122(2) no
C3 C4 C5 124(3) no
C4 C5 C6 117(2) no
C1 C6 C5 117.6(19) no
P1 C7 C8 119.7(14) yes
P1 C7 C12 119.0(13) yes
C8 C7 C12 121.3(17) no
C7 C8 C9 117.3(18) no
C8 C9 C10 123(2) no
C9 C10 C11 119(2) no
C10 C11 C12 120(2) no
C7 C12 C11 119.0(17) no
P1 C13 C14 105.5(13) yes
P2 C14 C13 109.4(12) yes
P2 C15 C16 120.3(17) yes
P2 C15 C20 121.6(18) yes
C16 C15 C20 118(2) no
C15 C16 C17 117(2) no
C16 C17 C18 125(2) no
C17 C18 C19 116(3) no
C18 C19 C20 122(2) no
C15 C20 C19 122(2) no
P2 C21 C22 119.2(17) yes
P2 C21 C26 116.6(15) yes
C22 C21 C26 124(2) no
C21 C22 C23 116(3) no
C22 C23 C24 122(3) no
C23 C24 C25 120(3) no
C24 C25 C26 119(3) no
C21 C26 C25 120(2) no
P3 C27 C28 116.0(13) yes
P3 C27 C32 120.5(14) yes
C28 C27 C32 122.7(14) no
C27 C28 C29 113.4(18) no
C28 C29 C30 125(2) no
C29 C30 C31 120(2) no
C30 C31 C32 115.8(19) no
C27 C32 C31 122.4(17) no
P3 C33 C34 119.3(15) yes
P3 C33 C38 117.5(15) yes
C34 C33 C38 123.0(18) no
C33 C34 C35 117(2) no
C34 C35 C36 121(3) no
C35 C36 C37 118(2) no
C36 C37 C38 123(2) no
C33 C38 C37 117.3(19) no
P3 C39 C40 105.9(13) yes
P4 C40 C39 107.5(13) yes
P4 C41 C42 118.8(14) yes
P4 C41 C46 118.8(15) yes
C42 C41 C46 122.1(17) no
C41 C42 C43 116.3(17) no
C42 C43 C44 122(2) no
C43 C44 C45 118(2) no
C44 C45 C46 121(2) no
C41 C46 C45 120(2) no
P4 C47 C48 114.7(18) yes
P4 C47 C52 118.1(17) yes
C48 C47 C52 127(2) no
C47 C48 C49 116(3) no
C48 C49 C50 124(5) no
C49 C50 C51 119(5) no
C50 C51 C52 117(3) no
C47 C52 C51 116(3) no
C54 C53 C58 120.0(19) no
C54 C53 B 120.0(17) yes
C58 C53 B 119.8(18) yes
C53 C54 C55 123(2) no
C54 C55 C56 115(2) no
C55 C56 C57 121(3) no
C56 C57 C58 127(3) no
C53 C58 C57 114(2) no
C60 C59 C64 117.2(16) no
C60 C59 B 119.0(16) yes
C64 C59 B 123.8(17) yes
C59 C60 C61 122.8(19) no
C60 C61 C62 120(2) no
C61 C62 C63 116(2) no
C62 C63 C64 122.9(19) no
C59 C64 C63 120.8(18) no
C66 C65 C70 121(2) no
C66 C65 B 122.5(17) yes
C70 C65 B 116.9(19) yes
C65 C66 C67 118.0(19) no
C66 C67 C68 124(3) no
C67 C68 C69 119(3) no
C68 C69 C70 119(2) no
C65 C70 C69 120(2) no
C72 C71 C76 117.0(19) no
C72 C71 B 119.7(18) yes
C76 C71 B 123.3(18) yes
C71 C72 C73 122(2) no
C72 C73 C74 122(3) no
C73 C74 C75 116(3) no
C74 C75 C76 123(2) no
C71 C76 C75 119(2) no
C53 B C59 107.9(15) yes
C53 B C65 113.1(16) yes
C53 B C71 106.6(15) yes
C59 B C65 109.9(15) yes
C59 B C71 108.5(16) yes
C65 B C71 110.7(16) yes

loop_
_geom_bond_atom_site_label_1
_geom_bond_atom_site_label_2
_geom_bond_distance
_geom_bond_publ_flag
W Cl1 2.522(5) yes
W P1 2.528(5) yes
W P2 2.531(5) yes
W P3 2.542(5) yes
W P4 2.543(5) yes
W O1 1.687(8) yes
W Cl2 2.534(11) yes
W O2 1.684(12) yes
P1 C1 1.82(2) yes
P1 C7 1.845(19) yes
P1 C13 1.852(19) yes
P2 C14 1.829(18) yes
P2 C15 1.80(2) yes
P2 C21 1.84(2) yes
P3 C27 1.850(11) yes
P3 C33 1.829(18) yes
P3 C39 1.875(19) yes
P4 C40 1.83(2) yes
P4 C41 1.823(18) yes
P4 C47 1.88(2) yes
C1 C2 1.41(3) no
C1 C6 1.40(3) no
C2 C3 1.46(3) no
C3 C4 1.29(4) no
C4 C5 1.44(4) no
C5 C6 1.48(4) no
C7 C8 1.42(3) no
C7 C12 1.40(3) no
C8 C9 1.36(3) no
C9 C10 1.36(3) no
C10 C11 1.42(3) no
C11 C12 1.37(3) no
C13 C14 1.57(3) no
C15 C16 1.42(3) no
C15 C20 1.35(3) no
C16 C17 1.40(3) no
C17 C18 1.39(4) no
C18 C19 1.33(4) no
C19 C20 1.44(4) no
C21 C22 1.41(3) no
C21 C26 1.40(3) no
C22 C23 1.46(4) no
C23 C24 1.38(6) no
C24 C25 1.44(5) no
C25 C26 1.41(4) no
C27 C28 1.44(3) no
C27 C32 1.35(2) no
C28 C29 1.40(4) no
C29 C30 1.40(4) no
C30 C31 1.40(3) no
C31 C32 1.45(3) no
C33 C34 1.38(3) no
C33 C38 1.40(3) no
C34 C35 1.43(3) no
C35 C36 1.39(4) no
C36 C37 1.38(4) no
C37 C38 1.38(3) no
C39 C40 1.54(3) no
C41 C42 1.43(3) no
C41 C46 1.39(3) no
C42 C43 1.45(3) no
C43 C44 1.41(3) no
C44 C45 1.42(4) no
C45 C46 1.41(3) no
C47 C48 1.38(3) no
C47 C52 1.34(3) no
C48 C49 1.39(7) no
C49 C50 1.28(8) no
C50 C51 1.52(9) no
C51 C52 1.44(4) no
C53 C54 1.41(3) no
C53 C58 1.41(3) no
C53 B 1.69(3) yes
C54 C55 1.49(3) no
C55 C56 1.42(5) no
C56 C57 1.31(4) no
C57 C58 1.48(4) no
C59 C60 1.39(3) no
C59 C64 1.37(3) no
C59 B 1.67(3) yes
C60 C61 1.40(3) no
C61 C62 1.39(3) no
C62 C63 1.41(3) no
C63 C64 1.39(3) no
C65 C66 1.42(3) no
C65 C70 1.40(3) no
C65 B 1.65(3) yes
C66 C67 1.42(4) no
C67 C68 1.35(5) no
C68 C69 1.44(5) no
C69 C70 1.45(4) no
C71 C72 1.38(3) no
C71 C76 1.42(3) no
C71 B 1.64(3) yes
C72 C73 1.42(4) no
C73 C74 1.37(4) no
C74 C75 1.39(5) no
C75 C76 1.42(4) no

loop_
_geom_torsion_atom_site_label_1
_geom_torsion_atom_site_label_2
_geom_torsion_atom_site_label_3
_geom_torsion_atom_site_label_4
_geom_torsion
_geom_torsion_publ_flag
Cl1 W P1 C1 -134.0(8) no
Cl1 W P1 C7 -5.1(7) no
Cl1 W P1 C13 110.4(7) no
P2 W P1 C1 136.9(8) no
P2 W P1 C7 -94.2(7) no
P2 W P1 C13 21.3(7) no
P4 W P1 C1 -47.9(8) no
P4 W P1 C7 81.1(7) no
P4 W P1 C13 -163.4(7) no
O1 W P1 C1 45.6(9) no
O1 W P1 C7 174.5(8) no
O1 W P1 C13 -70.0(8) no
Cl1 W P2 C14 -82.5(7) no
Cl1 W P2 C15 163.7(8) no
Cl1 W P2 C21 35.5(7) no
P1 W P2 C14 7.5(7) no
P1 W P2 C15 -106.2(8) no
P1 W P2 C21 125.6(7) no
P3 W P2 C14 -172.6(7) no
P3 W P2 C15 73.7(8) no
P3 W P2 C21 -54.5(7) no
O1 W P2 C14 96.4(8) no
O1 W P2 C15 -17.3(9) no
O1 W P2 C21 -145.5(8) no
Cl1 W P3 C27 -10.4(7) no
Cl1 W P3 C33 -139.6(8) no
Cl1 W P3 C39 104.1(7) no
P2 W P3 C27 78.8(7) no
P2 W P3 C33 -50.5(8) no
P2 W P3 C39 -166.8(7) no
P4 W P3 C27 -96.5(7) no
P4 W P3 C33 134.2(8) no
P4 W P3 C39 17.9(7) no
O1 W P3 C27 170.0(8) no
O1 W P3 C33 40.8(9) no
O1 W P3 C39 -75.5(8) no
Cl1 W P4 C40 -78.8(7) no
Cl1 W P4 C41 39.9(8) no
Cl1 W P4 C47 166.1(7) no
P1 W P4 C40 -167.9(7) no
P1 W P4 C41 -49.3(8) no
P1 W P4 C47 76.9(7) no
P3 W P4 C40 12.1(7) no
P3 W P4 C41 130.8(8) no
P3 W P4 C47 -103.0(7) no
O1 W P4 C40 102.3(8) no
O1 W P4 C41 -139.0(9) no
O1 W P4 C47 -12.9(8) no
W P1 C1 C2 -68.2(17) no
W P1 C1 C6 114.7(15) no
C7 P1 C1 C2 159.1(16) no
C7 P1 C1 C6 -18.0(18) no
C13 P1 C1 C2 49.0(18) no
C13 P1 C1 C6 -128.1(17) no
W P1 C7 C8 132.1(14) no
W P1 C7 C12 -46.4(17) no
C1 P1 C7 C8 -93.5(17) no
C1 P1 C7 C12 88.0(17) no
C13 P1 C7 C8 15.7(18) no
C13 P1 C7 C12 -162.9(16) no
W P1 C13 C14 -52.3(12) no
C1 P1 C13 C14 -177.9(12) no
C7 P1 C13 C14 70.3(13) no
W P2 C14 C13 -42.0(13) no
C15 P2 C14 C13 81.4(14) no
C21 P2 C14 C13 -168.3(12) no
W P2 C15 C16 139.2(14) no
W P2 C15 C20 -33(3) no
C14 P2 C15 C16 22.2(19) no
C14 P2 C15 C20 -150(2) no
C21 P2 C15 C16 -87.1(18) no
C21 P2 C15 C20 101(2) no
W P2 C21 C22 98.2(16) no
W P2 C21 C26 -74.1(17) no
C14 P2 C21 C22 -142.1(16) no
C14 P2 C21 C26 45.6(18) no
C15 P2 C21 C22 -35.0(19) no
C15 P2 C21 C26 152.8(16) no
W P3 C27 C28 145.0(13) no
W P3 C27 C32 -45.5(17) no
C33 P3 C27 C28 -78.4(16) no
C33 P3 C27 C32 91.1(17) no
C39 P3 C27 C28 30.6(17) no
C39 P3 C27 C32 -159.9(16) no
W P3 C33 C34 -67.5(17) no
W P3 C33 C38 107.7(15) no
C27 P3 C33 C34 157.5(16) no
C27 P3 C33 C38 -27.4(17) no
C39 P3 C33 C34 48.7(18) no
C39 P3 C33 C38 -136.2(16) no
W P3 C39 C40 -52.8(13) no
C27 P3 C39 C40 71.0(15) no
C33 P3 C39 C40 179.9(13) no
W P4 C40 C39 -48.6(13) no
C41 P4 C40 C39 -175.8(13) no
C47 P4 C40 C39 77.1(14) no
W P4 C41 C42 -76.1(15) no
W P4 C41 C46 98.0(14) no
C40 P4 C41 C42 42.5(16) no
C40 P4 C41 C46 -143.5(15) no
C47 P4 C41 C42 150.2(15) no
C47 P4 C41 C46 -35.8(16) no
W P4 C47 C48 154.1(15) no
W P4 C47 C52 -23(2) no
C40 P4 C47 C48 37.6(18) no
C40 P4 C47 C52 -139.7(18) no
C41 P4 C47 C48 -72.2(18) no
C41 P4 C47 C52 110.5(18) no
P1 C1 C2 C3 177.7(17) no
C6 C1 C2 C3 -5(3) no
P1 C1 C6 C5 -175.4(16) no
C2 C1 C6 C5 8(3) no
C1 C2 C3 C4 0(4) no
C2 C3 C4 C5 2(4) no
C3 C4 C5 C6 1(4) no
C4 C5 C6 C1 -5(3) no
P1 C7 C8 C9 -175.1(15) no
C12 C7 C8 C9 3(3) no
P1 C7 C12 C11 177.7(15) no
C8 C7 C12 C11 -1(3) no
C7 C8 C9 C10 -1(3) no
C8 C9 C10 C11 -3(3) no
C9 C10 C11 C12 6(3) no
C10 C11 C12 C7 -4(3) no
P1 C13 C14 P2 61.7(14) no
P2 C15 C16 C17 -178.1(18) no
C20 C15 C16 C17 -5(3) no
P2 C15 C20 C19 -180(2) no
C16 C15 C20 C19 8(4) no
C15 C16 C17 C18 2(4) no
C16 C17 C18 C19 -1(4) no
C17 C18 C19 C20 3(4) no
C18 C19 C20 C15 -7(5) no
P2 C21 C22 C23 -176.1(18) no
C26 C21 C22 C23 -4(3) no
P2 C21 C26 C25 176.3(18) no
C22 C21 C26 C25 4(3) no
C21 C22 C23 C24 1(4) no
C22 C23 C24 C25 2(5) no
C23 C24 C25 C26 -2(4) no
C24 C25 C26 C21 -1(4) no
P3 C27 C28 C29 176.8(16) no
C32 C27 C28 C29 8(3) no
P3 C27 C32 C31 -169.6(16) no
C28 C27 C32 C31 -1(3) no
C27 C28 C29 C30 -10(3) no
C28 C29 C30 C31 5(4) no
C29 C30 C31 C32 3(3) no
C30 C31 C32 C27 -5(3) no
P3 C33 C34 C35 174.9(16) no
C38 C33 C34 C35 0(3) no
P3 C33 C38 C37 -173.8(16) no
C34 C33 C38 C37 1(3) no
C33 C34 C35 C36 -1(3) no
C34 C35 C36 C37 0(4) no
C35 C36 C37 C38 1(4) no
C36 C37 C38 C33 -2(3) no
P3 C39 C40 P4 67.6(14) no
P4 C41 C42 C43 176.6(14) no
C46 C41 C42 C43 3(3) no
P4 C41 C46 C45 -175.9(16) no
C42 C41 C46 C45 -2(3) no
C41 C42 C43 C44 -3(3) no
C42 C43 C44 C45 2(3) no
C43 C44 C45 C46 -1(3) no
C44 C45 C46 C41 1(3) no
P4 C47 C48 C49 -180(3) no
C52 C47 C48 C49 -3(4) no
P4 C47 C52 C51 179(3) no
C48 C47 C52 C51 2(4) no
C47 C48 C49 C50 8(6) no
C48 C49 C50 C51 -11(8) no
C49 C50 C51 C52 9(7) no
C50 C51 C52 C47 -4(5) no
C58 C53 C54 C55 5(3) no
B C53 C54 C55 -179.1(17) no
C54 C53 C58 C57 -4(3) no
B C53 C58 C57 -179.8(16) no
C54 C53 B C59 -96.7(18) no
C54 C53 B C65 25(2) no
C54 C53 B C71 146.9(15) no
C58 C53 B C59 79(2) no
C58 C53 B C65 -159.2(17) no
C58 C53 B C71 -37(2) no
C53 C54 C55 C56 -4(3) no
C54 C55 C56 C57 1(3) no
C55 C56 C57 C58 0(4) no
C56 C57 C58 C53 2(3) no
C64 C59 C60 C61 -1(3) no
B C59 C60 C61 -179.3(19) no
C60 C59 C64 C63 -1(3) no
B C59 C64 C63 177.7(18) no
C60 C59 B C53 158.5(18) no
C60 C59 B C65 35(2) no
C60 C59 B C71 -86(2) no
C64 C59 B C53 -20(2) no
C64 C59 B C65 -143.9(19) no
C64 C59 B C71 95(2) no
C59 C60 C61 C62 -1(3) no
C60 C61 C62 C63 3(3) no
C61 C62 C63 C64 -5(3) no
C62 C63 C64 C59 4(3) no
C70 C65 C66 C67 0(3) no
B C65 C66 C67 179.4(19) no
C66 C65 C70 C69 2(3) no
B C65 C70 C69 -178(2) no
C66 C65 B C53 112(2) no
C66 C65 B C59 -127.6(19) no
C66 C65 B C71 -8(3) no
C70 C65 B C53 -69(2) no
C70 C65 B C59 52(2) no
C70 C65 B C71 171.6(18) no
C65 C66 C67 C68 -2(4) no
C66 C67 C68 C69 3(4) no
C67 C68 C69 C70 -1(4) no
C68 C69 C70 C65 -1(4) no
C76 C71 C72 C73 0(4) no
B C71 C72 C73 -180(3) no
C72 C71 C76 C75 -3(3) no
B C71 C76 C75 176(2) no
C72 C71 B C53 -50(2) no
C72 C71 B C59 -166(2) no
C72 C71 B C65 74(3) no
C76 C71 B C53 131.1(19) no
C76 C71 B C59 15(3) no
C76 C71 B C65 -106(2) no
C71 C72 C73 C74 -2(5) no
C72 C73 C74 C75 8(5) no
C73 C74 C75 C76 -11(5) no
C74 C75 C76 C71 9(4) no
